data_8106935
loop_
_publ_author_name
'Shi, Da-Bin'
'Meng, Chao'
'Chen, Yong-Zheng'

_publ_section_title
;
 Crystal structure of (Z)-2-((2-bromo-1-phenylvinyl)oxy)benzonitrile,
 C15H10BrNO
;
_journal_issue 2
_journal_name_full 'Zeitschrift f\"ur Kristallographie - New Crystal Structures'
_journal_page_first 547
_journal_page_last 548
_journal_paper_doi 10.1515/ncrs-2015-0181
_journal_volume 231
_journal_year 2016
_chemical_formula_moiety 'C15 H10 Br N O'
_chemical_formula_sum 'C15 H10 Br N O'
_chemical_formula_weight 300.15
_space_group_IT_number 14
_space_group_name_Hall '-P 2yn'
_space_group_name_H-M_alt 'P 1 21/n 1'
_symmetry_cell_setting monoclinic
_symmetry_space_group_name_Hall '-P 2yn'
_symmetry_space_group_name_H-M 'P 1 21/n 1'
_atom_sites_solution_hydrogens geom
_atom_sites_solution_primary direct
_atom_sites_solution_secondary difmap
_cell_angle_alpha 90.00
_cell_angle_beta 111.41(3)
_cell_angle_gamma 90.00
_cell_formula_units_Z 4
_cell_length_a 12.567(3)
_cell_length_b 8.7170(17)
_cell_length_c 12.773(3)
_cell_measurement_reflns_used 6475
_cell_measurement_temperature 293(2)
_cell_measurement_theta_max 27.48
_cell_measurement_theta_min 3.04
_cell_volume 1302.7(6)
_computing_cell_refinement 'CrystalClear-SM Expert (Rigaku, 2009)'
_computing_data_collection 'CrystalClear-SM Expert (Rigaku, 2009)'
_computing_data_reduction 'CrystalClear-SM Expert (Rigaku, 2009)'
_computing_molecular_graphics 'SHELXL-97 (Sheldrick, 1997)'
_computing_publication_material 'SHELXL-97 (Sheldrick, 1997)'
_computing_structure_refinement 'SHELXL-97 (Sheldrick, 1997)'
_computing_structure_solution 'SHELXS-97 (Sheldrick, 1990)'
_diffrn_ambient_temperature 293(2)
_diffrn_measured_fraction_theta_full 0.997
_diffrn_measured_fraction_theta_max 0.997
_diffrn_measurement_device_type 'Rigaku Mercury CCD diffractometer'
_diffrn_measurement_method '\w scan'
_diffrn_radiation_monochromator graphite
_diffrn_radiation_source 'fine-focus sealed tube'
_diffrn_radiation_type MoK\a
_diffrn_radiation_wavelength 0.71073
_diffrn_reflns_av_R_equivalents 0.0769
_diffrn_reflns_av_sigmaI/netI 0.1932
_diffrn_reflns_limit_h_max 16
_diffrn_reflns_limit_h_min -16
_diffrn_reflns_limit_k_max 11
_diffrn_reflns_limit_k_min -10
_diffrn_reflns_limit_l_max 16
_diffrn_reflns_limit_l_min -16
_diffrn_reflns_number 12357
_diffrn_reflns_theta_full 27.48
_diffrn_reflns_theta_max 27.48
_diffrn_reflns_theta_min 3.04
_exptl_absorpt_coefficient_mu 3.141
_exptl_absorpt_correction_T_max 0.4525
_exptl_absorpt_correction_T_min 0.3026
_exptl_absorpt_correction_type multi-scan
_exptl_absorpt_process_details
;
Higashi, T. (1995). Program for Absorption Correction.
Rigaku Corporation, Tokyo, Japan.
;
_exptl_crystal_colour colourless
_exptl_crystal_density_diffrn 1.530
_exptl_crystal_density_method 'not measured'
_exptl_crystal_description block
_exptl_crystal_F_000 600
_exptl_crystal_size_max 0.50
_exptl_crystal_size_mid 0.40
_exptl_crystal_size_min 0.30
_refine_diff_density_max 0.602
_refine_diff_density_min -0.861
_refine_diff_density_rms 0.102
_refine_ls_extinction_method none
_refine_ls_goodness_of_fit_ref 1.084
_refine_ls_hydrogen_treatment mixed
_refine_ls_matrix_type full
_refine_ls_number_parameters 163
_refine_ls_number_reflns 2985
_refine_ls_number_restraints 0
_refine_ls_restrained_S_all 1.084
_refine_ls_R_factor_all 0.1053
_refine_ls_R_factor_gt 0.0510
_refine_ls_shift/su_max 0.000
_refine_ls_shift/su_mean 0.000
_refine_ls_structure_factor_coef Fsqd
_refine_ls_weighting_details 'calc w=1/[\s^2^(Fo^2^)+(0.0750P)^2^+0.0000P] where P=(Fo^2^+2Fc^2^)/3'
_refine_ls_weighting_scheme calc
_refine_ls_wR_factor_gt 0.1267
_refine_ls_wR_factor_ref 0.1707
_reflns_number_gt 1583
_reflns_number_total 2985
_reflns_threshold_expression >2sigma(I)
_cod_data_source_file suppl_ncrs-2015-0181_suppl.cif
_cod_data_source_block shelxl
_cod_depositor_comments
;
The following automatic conversions were performed:

data item '_exptl_absorpt_correction_type' value 'Multi-scan' was
changed to 'multi-scan' in accordance with the built-in table derived
from the CIF Core dictionary named 'cif_core.dic' version 2.4.5 last
updated on 2014-11-21.

Automatic conversion script
Id: cif_fix_values 8738 2021-04-28 16:35:53Z antanas 
;
_cod_original_cell_volume 1302.7(4)
_cod_original_sg_symbol_H-M P21/n
_cod_database_code 8106935

loop_
_symmetry_equiv_pos_as_xyz
'x, y, z'
'-x+1/2, y+1/2, -z+1/2'
'-x, -y, -z'
'x-1/2, -y-1/2, z-1/2'

loop_
_atom_site_label
_atom_site_type_symbol
_atom_site_fract_x
_atom_site_fract_y
_atom_site_fract_z
_atom_site_U_iso_or_equiv
_atom_site_adp_type
_atom_site_occupancy
_atom_site_symmetry_multiplicity
_atom_site_calc_flag
_atom_site_refinement_flags
_atom_site_disorder_assembly
_atom_site_disorder_group
Br1 Br 0.43878(4) 0.92018(7) 0.13576(4) 0.0774(3) Uani 1 1 d . . .
C1 C 0.6748(4) 0.9170(4) 0.2646(3) 0.0512(10) Uani 1 1 d . . .
O1 O 0.6433(3) 0.8712(3) 0.3539(2) 0.0573(8) Uani 1 1 d . . .
C2 C 0.5950(4) 0.9315(5) 0.1647(3) 0.0646(13) Uani 1 1 d . . .
H2 H 0.6178 0.9487 0.1042 0.078 Uiso 1 1 calc R . .
C3 C 0.7980(4) 0.9274(4) 0.2880(3) 0.0549(11) Uani 1 1 d . . .
C14 C 0.6537(4) 0.9172(4) 0.5388(3) 0.0484(9) Uani 1 1 d . . .
C9 C 0.6505(3) 0.9782(4) 0.4352(3) 0.0486(9) Uani 1 1 d . . .
C13 C 0.6546(4) 1.0164(5) 0.6228(3) 0.0638(12) Uani 1 1 d . . .
H13 H 0.6565 0.9776 0.6913 0.077 Uiso 1 1 calc R . .
C8 C 0.8404(5) 1.0042(5) 0.2171(4) 0.0691(12) Uani 1 1 d . . .
H8 H 0.7902 1.0557 0.1549 0.083 Uiso 1 1 calc R . .
C15 C 0.6567(4) 0.7545(6) 0.5547(3) 0.0593(11) Uani 1 1 d . . .
C12 C 0.6529(4) 1.1730(6) 0.6064(4) 0.0718(14) Uani 1 1 d . . .
H12 H 0.6529 1.2397 0.6633 0.086 Uiso 1 1 calc R . .
C10 C 0.6505(4) 1.1326(5) 0.4199(3) 0.0619(11) Uani 1 1 d . . .
H10 H 0.6500 1.1730 0.3523 0.074 Uiso 1 1 calc R . .
C11 C 0.6512(4) 1.2288(5) 0.5067(4) 0.0702(13) Uani 1 1 d . . .
H11 H 0.6505 1.3344 0.4961 0.084 Uiso 1 1 calc R . .
C4 C 0.8753(5) 0.8534(5) 0.3825(4) 0.0734(13) Uani 1 1 d . . .
H4 H 0.8492 0.8022 0.4323 0.088 Uiso 1 1 calc R . .
N1 N 0.6611(4) 0.6247(5) 0.5716(3) 0.0816(13) Uani 1 1 d . . .
C7 C 0.9548(5) 1.0060(6) 0.2365(5) 0.0851(15) Uani 1 1 d . . .
H7 H 0.9816 1.0578 0.1873 0.102 Uiso 1 1 calc R . .
C5 C 0.9897(5) 0.8569(7) 0.4010(5) 0.0907(17) Uani 1 1 d . . .
H5 H 1.0410 0.8080 0.4639 0.109 Uiso 1 1 calc R . .
C6 C 1.0300(5) 0.9319(6) 0.3278(6) 0.0913(18) Uani 1 1 d . . .
H6 H 1.1077 0.9319 0.3405 0.110 Uiso 1 1 calc R . .

loop_
_atom_site_aniso_label
_atom_site_aniso_U_11
_atom_site_aniso_U_22
_atom_site_aniso_U_33
_atom_site_aniso_U_23
_atom_site_aniso_U_13
_atom_site_aniso_U_12
Br1 0.0711(4) 0.1052(5) 0.0578(4) -0.0026(2) 0.0259(3) -0.0050(3)
C1 0.072(3) 0.043(2) 0.046(2) -0.0025(15) 0.029(2) -0.0040(19)
O1 0.086(2) 0.0452(16) 0.0470(15) -0.0068(11) 0.0322(14) -0.0100(14)
C2 0.082(4) 0.075(3) 0.041(2) 0.0009(17) 0.027(2) -0.004(2)
C3 0.071(3) 0.039(2) 0.055(2) -0.0042(16) 0.024(2) -0.003(2)
C14 0.043(2) 0.053(2) 0.052(2) -0.0022(16) 0.0209(18) 0.0022(18)
C9 0.054(3) 0.047(2) 0.046(2) -0.0057(16) 0.0205(17) -0.0053(19)
C13 0.070(3) 0.076(3) 0.051(2) -0.002(2) 0.029(2) 0.010(3)
C8 0.079(4) 0.055(3) 0.076(3) 0.008(2) 0.032(2) 0.001(3)
C15 0.059(3) 0.076(4) 0.048(2) 0.000(2) 0.0253(19) 0.000(2)
C12 0.084(4) 0.075(3) 0.060(3) -0.023(2) 0.030(2) 0.006(3)
C10 0.074(3) 0.053(3) 0.061(3) -0.0034(19) 0.027(2) -0.002(2)
C11 0.083(4) 0.044(3) 0.084(3) -0.013(2) 0.031(3) -0.003(2)
C4 0.076(4) 0.066(3) 0.070(3) 0.005(2) 0.015(3) -0.003(3)
N1 0.101(4) 0.070(3) 0.077(3) 0.011(2) 0.036(2) 0.006(3)
C7 0.078(4) 0.084(4) 0.103(4) 0.007(3) 0.043(3) -0.007(3)
C5 0.079(4) 0.089(4) 0.081(4) 0.003(3) 0.002(3) 0.006(3)
C6 0.065(4) 0.089(4) 0.115(5) -0.009(3) 0.026(3) -0.006(3)

loop_
_atom_type_symbol
_atom_type_description
_atom_type_scat_dispersion_real
_atom_type_scat_dispersion_imag
_atom_type_scat_source
C C 0.0033 0.0016 'International Tables Vol C Tables 4.2.6.8 and 6.1.1.4'
H H 0.0000 0.0000 'International Tables Vol C Tables 4.2.6.8 and 6.1.1.4'
N N 0.0061 0.0033 'International Tables Vol C Tables 4.2.6.8 and 6.1.1.4'
O O 0.0106 0.0060 'International Tables Vol C Tables 4.2.6.8 and 6.1.1.4'
Br Br -0.2901 2.4595 'International Tables Vol C Tables 4.2.6.8 and 6.1.1.4'

loop_
_geom_angle_atom_site_label_1
_geom_angle_atom_site_label_2
_geom_angle_atom_site_label_3
_geom_angle
_geom_angle_site_symmetry_1
_geom_angle_site_symmetry_3
C2 C1 O1 118.6(4) . .
C2 C1 C3 124.6(4) . .
O1 C1 C3 116.4(3) . .
C9 O1 C1 117.6(3) . .
C1 C2 Br1 124.4(4) . .
C1 C2 H2 117.8 . .
Br1 C2 H2 117.8 . .
C8 C3 C4 118.4(5) . .
C8 C3 C1 121.8(4) . .
C4 C3 C1 119.7(4) . .
C13 C14 C9 118.9(4) . .
C13 C14 C15 121.3(4) . .
C9 C14 C15 119.8(3) . .
C10 C9 O1 124.5(3) . .
C10 C9 C14 120.4(3) . .
O1 C9 C14 115.1(3) . .
C14 C13 C12 120.6(4) . .
C14 C13 H13 119.7 . .
C12 C13 H13 119.7 . .
C7 C8 C3 121.3(5) . .
C7 C8 H8 119.4 . .
C3 C8 H8 119.4 . .
N1 C15 C14 177.5(5) . .
C11 C12 C13 119.4(4) . .
C11 C12 H12 120.3 . .
C13 C12 H12 120.3 . .
C9 C10 C11 118.9(4) . .
C9 C10 H10 120.5 . .
C11 C10 H10 120.5 . .
C12 C11 C10 121.8(4) . .
C12 C11 H11 119.1 . .
C10 C11 H11 119.1 . .
C5 C4 C3 119.5(5) . .
C5 C4 H4 120.2 . .
C3 C4 H4 120.2 . .
C6 C7 C8 120.2(5) . .
C6 C7 H7 119.9 . .
C8 C7 H7 119.9 . .
C4 C5 C6 121.0(5) . .
C4 C5 H5 119.5 . .
C6 C5 H5 119.5 . .
C7 C6 C5 119.5(6) . .
C7 C6 H6 120.3 . .
C5 C6 H6 120.3 . .

loop_
_geom_bond_atom_site_label_1
_geom_bond_atom_site_label_2
_geom_bond_distance
_geom_bond_site_symmetry_2
Br1 C2 1.863(5) .
C1 C2 1.310(6) .
C1 O1 1.395(4) .
C1 C3 1.469(7) .
O1 C9 1.374(4) .
C2 H2 0.9300 .
C3 C8 1.380(6) .
C3 C4 1.400(6) .
C14 C13 1.375(6) .
C14 C9 1.412(5) .
C14 C15 1.431(6) .
C9 C10 1.360(5) .
C13 C12 1.380(6) .
C13 H13 0.9300 .
C8 C7 1.367(7) .
C8 H8 0.9300 .
C15 N1 1.150(5) .
C12 C11 1.357(6) .
C12 H12 0.9300 .
C10 C11 1.387(6) .
C10 H10 0.9300 .
C11 H11 0.9300 .
C4 C5 1.369(7) .
C4 H4 0.9300 .
C7 C6 1.366(8) .
C7 H7 0.9300 .
C5 C6 1.379(8) .
C5 H5 0.9300 .
C6 H6 0.9300 .
